data_2007506
loop_
_publ_author_name
'Neidle, Stephen'
' Gaffney, Piers R.J.'
' Reese, Colin B.'

_publ_section_title
;
 <i>myo</i>-Inositol 1,3,5-Bicyclic Phosphate
;
_journal_issue 8
_journal_name_full 'Acta Crystallographica Section C'
_journal_page_first 1191
_journal_page_last 1192
_journal_paper_doi 10.1107/S0108270197017435
_journal_volume 54
_journal_year 1998
_chemical_formula_sum 'C6 H9 O7 P'
_chemical_formula_weight 224.10
_chemical_name_systematic
;
 ?
;
_space_group_IT_number 14
_symmetry_cell_setting monoclinic
_symmetry_space_group_name_Hall '-P 2ybc'
_symmetry_space_group_name_H-M 'P 1 21/c 1'
_audit_creation_method SHELXL
_cell_angle_alpha 90.00
_cell_angle_beta 96.150(6)
_cell_angle_gamma 90.00
_cell_formula_units_Z 4
_cell_length_a 9.2892(6)
_cell_length_b 9.0724(5)
_cell_length_c 9.5328(12)
_cell_measurement_reflns_used 250
_cell_measurement_temperature 293(2)
_cell_measurement_theta_max 22
_cell_measurement_theta_min 2
_cell_volume 798.76(12)
_computing_cell_refinement MADNESS
_computing_data_collection 'MADNESS (Pflugrath  & Messerschmidt, 1990)'
_computing_data_reduction MADNESS
_computing_molecular_graphics 'ORTEX (McArdle, 1993) '
_computing_publication_material SHELXL93
_computing_structure_refinement 'SHELXL93 (Sheldrick, 1993)'
_computing_structure_solution 'SHELXS86 (Sheldrick, 1990)'
_diffrn_ambient_temperature 293(2)
_diffrn_measurement_device 'Enraf-Nonius FAST area-detector'
_diffrn_measurement_method \w
_diffrn_radiation_monochromator graphite
_diffrn_radiation_source 'rotating anode'
_diffrn_radiation_type MoK\a
_diffrn_radiation_wavelength 0.7107
_diffrn_reflns_av_R_equivalents 0.0809
_diffrn_reflns_av_sigmaI/netI 0.0700
_diffrn_reflns_limit_h_max 9
_diffrn_reflns_limit_h_min -10
_diffrn_reflns_limit_k_max 10
_diffrn_reflns_limit_k_min -10
_diffrn_reflns_limit_l_max 10
_diffrn_reflns_limit_l_min -10
_diffrn_reflns_number 3136
_diffrn_reflns_theta_max 24.88
_diffrn_reflns_theta_min 2.21
_exptl_absorpt_coefficient_mu 0.357
_exptl_absorpt_correction_type none
_exptl_crystal_colour colourless
_exptl_crystal_density_diffrn 1.864
_exptl_crystal_description 'square plate'
_exptl_crystal_F_000 464
_exptl_crystal_size_max 0.3
_exptl_crystal_size_mid 0.2
_exptl_crystal_size_min 0.07
_refine_diff_density_max 0.308
_refine_diff_density_min -0.493
_refine_ls_extinction_method none
_refine_ls_goodness_of_fit_all 0.576
_refine_ls_goodness_of_fit_obs 0.609
_refine_ls_hydrogen_treatment 'H atoms freely refined with U~iso~'
_refine_ls_matrix_type full
_refine_ls_number_parameters 163
_refine_ls_number_reflns 1194
_refine_ls_number_restraints 0
_refine_ls_restrained_S_all 0.576
_refine_ls_restrained_S_obs 0.609
_refine_ls_R_factor_all 0.0457
_refine_ls_R_factor_obs .0387
_refine_ls_shift/esd_max 0.000
_refine_ls_shift/esd_mean 0.000
_refine_ls_structure_factor_coef Fsqd
_refine_ls_weighting_details 'w=1/[\s^2^(Fo^2^)+(0.1222P)^2^+0.4645P] where P=(Fo^2^+2Fc^2^)/3'
_refine_ls_weighting_scheme calc
_refine_ls_wR_factor_all 0.0978
_refine_ls_wR_factor_obs .0927
_reflns_number_observed 989
_reflns_number_total 1194
_reflns_observed_criterion >2sigma(I)
_cod_data_source_file cf1164.cif
_cod_data_source_block global
_cod_depositor_comments
;
The following automatic conversions were performed:

'_refine_ls_weighting_scheme' value 'calc
w=1/[\s^2^(Fo^2^)+(0.1222P)^2^+0.4645P] where P=(Fo^2^+2Fc^2^)/3' was
changed to 'calc'. New tag '_refine_ls_weighting_details' was
created. The value of the new tag was set to
'w=1/[\s^2^(Fo^2^)+(0.1222P)^2^+0.4645P] where P=(Fo^2^+2Fc^2^)/3'.

Automatic conversion script
Id: cif_fix_values 3143 2015-03-26 13:38:13Z robertas 
;
_cod_original_sg_symbol_H-M 'P 21/c'
_cod_database_code 2007506

loop_
_symmetry_equiv_pos_as_xyz
'x, y, z'
'x, -y+1/2, z+1/2'
'-x, -y, -z'
'-x, y-1/2, -z-1/2'

loop_
_atom_site_aniso_label
_atom_site_aniso_U_11
_atom_site_aniso_U_22
_atom_site_aniso_U_33
_atom_site_aniso_U_12
_atom_site_aniso_U_13
_atom_site_aniso_U_23
P1 .0189(4) .0212(4) .0184(4) .0028(2) .0032(2) .0009(3)
O1 .0238(10) .0367(11) .0292(9) .0067(8) .0082(7) .0040(8)
O2 .0201(9) .0269(9) .0166(8) .0058(7) .0009(6) .0011(7)
O3 .0236(9) .0211(9) .0177(8) .0027(7) .0055(6) -.0014(7)
O4 .0187(9) .0197(9) .0231(8) -.0017(7) .0045(6) .0008(7)
O5 .0269(10) .0248(11) .0286(10) .0014(7) .0111(7) -.0052(8)
O6 .0308(11) .0265(11) .0342(10) -.0058(8) .0142(8) .0004(9)
O7 .0207(10) .0304(10) .0161(8) .0027(7) .0019(7) .0044(7)
C1 .0238(13) .0236(13) .0142(11) .0010(10) .0047(9) .0007(10)
C2 .0200(13) .0198(13) .0183(12) -.0004(10) .0026(9) -.0035(10)
C3 .0184(12) .0145(13) .0220(12) .0013(9) .0038(9) .0001(10)
C4 .0161(13) .0196(13) .0159(11) .0008(9) .0022(9) .0016(10)
C5 .0210(13) .0190(13) .0181(11) -.0030(10) .0018(9) -.0041(10)
C6 .0248(13) .0167(12) .0221(12) .0012(10) .0081(10) .0025(10)

loop_
_atom_site_label
_atom_site_fract_x
_atom_site_fract_y
_atom_site_fract_z
_atom_site_U_iso_or_equiv
_atom_site_thermal_displace_type
_atom_site_calc_flag
_atom_site_refinement_flags
_atom_site_occupancy
_atom_site_disorder_group
_atom_site_type_symbol
P1 .03008(6) .03595(7) .29705(6) .0194(3) Uani d . 1 . P
O1 -.1162(2) .0499(2) .3348(2) .0295(4) Uani d . 1 . O
O2 .0444(2) .0769(2) .1376(2) .0213(4) Uani d . 1 . O
O3 .1463(2) .1362(2) .3849(2) .0206(4) Uani d . 1 . O
O4 .0929(2) -.1249(2) .3143(2) .0204(4) Uani d . 1 . O
O5 .3746(2) -.1158(2) .0684(2) .0262(4) Uani d . 1 . O
O6 .4316(2) .1757(2) .1450(2) .0297(5) Uani d . 1 . O
O7 .3489(2) -.0826(2) .5104(2) .0224(4) Uani d . 1 . O
C1 .1913(3) .0624(3) .0964(2) .0203(5) Uani d . 1 . C
C2 .2351(2) -.0996(3) .1158(2) .0193(5) Uani d . 1 . C
C3 .2406(2) -.1404(3) .2730(2) .0182(5) Uani d . 1 . C
C4 .3417(2) -.0405(2) .3656(2) .0172(5) Uani d . 1 . C
C5 .2945(2) .1194(3) .3433(2) .0194(5) Uani d . 1 . C
C6 .2903(2) .1675(3) .1879(2) .0208(5) Uani d . 1 . C
H1 .188(3) .090(3) -.001(3) .030(7) Uiso d . 1 . H
H2 .163(2) -.162(3) .064(2) .014(5) Uiso d . 1 . H
H3 .267(2) -.245(3) .290(2) .009(5) Uiso d . 1 . H
H4 .436(3) -.049(2) .338(2) .014(6) Uiso d . 1 . H
H5 .352(2) .185(3) .402(2) .012(5) Uiso d . 1 . H
H6 .253(2) .265(3) .184(2) .015(6) Uiso d . 1 . H
HO5 .381(3) -.201(4) .051(3) .049(11) Uiso d . 1 . H
HO6 .449(3) .094(4) .122(3) .038(9) Uiso d . 1 . H
HO7 .280(4) -.060(3) .542(3) .037(9) Uiso d . 1 . H

loop_
_atom_type_symbol
_atom_type_description
_atom_type_scat_dispersion_real
_atom_type_scat_dispersion_imag
_atom_type_scat_source
C C 0.0033 0.0016 'International Tables Vol C Tables 4.2.6.8 and 6.1.1.4'
H H 0.0000 0.0000 'International Tables Vol C Tables 4.2.6.8 and 6.1.1.4'
O O 0.0106 0.0060 'International Tables Vol C Tables 4.2.6.8 and 6.1.1.4'
P P 0.1023 0.0942 'International Tables Vol C Tables 4.2.6.8 and 6.1.1.4'

loop_
_geom_angle_atom_site_label_1
_geom_angle_atom_site_label_2
_geom_angle_atom_site_label_3
_geom_angle
_geom_angle_publ_flag
O1 P1 O4 113.74(9) yes
O1 P1 O3 115.09(9) yes
O4 P1 O3 104.68(8) yes
O1 P1 O2 113.28(9) yes
O4 P1 O2 104.45(9) yes
O3 P1 O2 104.50(8) yes
C1 O2 P1 114.37(12) yes
C5 O3 P1 113.64(12) yes
C3 O4 P1 113.95(13) yes
O2 C1 C2 107.3(2) yes
O2 C1 C6 108.1(2) yes
C2 C1 C6 113.2(2) yes
O5 C2 C1 107.4(2) yes
O5 C2 C3 110.3(2) yes
C1 C2 C3 109.3(2) yes
O4 C3 C4 108.9(2) yes
O4 C3 C2 107.6(2) yes
C4 C3 C2 112.1(2) yes
O7 C4 C3 111.4(2) yes
O7 C4 C5 111.9(2) yes
C3 C4 C5 109.7(2) yes
O3 C5 C4 108.8(2) yes
O3 C5 C6 107.4(2) yes
C4 C5 C6 112.4(2) yes
O6 C6 C1 112.7(2) yes
O6 C6 C5 111.3(2) yes
C1 C6 C5 108.9(2) yes

loop_
_geom_bond_atom_site_label_1
_geom_bond_atom_site_label_2
_geom_bond_site_symmetry_2
_geom_bond_distance
_geom_bond_publ_flag
P1 O1 . 1.448(2) yes
P1 O4 . 1.574(2) yes
P1 O3 . 1.581(2) yes
P1 O2 . 1.584(2) yes
O2 C1 . 1.466(3) yes
O3 C5 . 1.481(3) yes
O4 C3 . 1.474(2) yes
O5 C2 . 1.425(3) yes
O6 C6 . 1.418(3) yes
O7 C4 . 1.427(3) yes
C1 C2 . 1.530(3) yes
C1 C6 . 1.532(3) yes
C2 C3 . 1.539(3) yes
C3 C4 . 1.518(3) yes
C4 C5 . 1.524(3) yes
C5 C6 . 1.541(3) yes

loop_
_geom_hbond_atom_site_label_D
_geom_hbond_atom_site_label_H
_geom_hbond_atom_site_label_A
_geom_hbond_site_symmetry_A
_geom_hbond_distance_HA
_geom_hbond_distance_DA
_geom_hbond_angle_DHA
_geom_hbond_publ_flag
O6 HO6 O5 1_555 2.07(2) 2.779(3) 148.3(12) yes
O5 HO5 O6 3_655 2.70(3) 2.909(3) 97.3(13) yes
O5 HO5 O7 5_555 2.02(3) 2.797(3) 167.5(13) yes
O7 HO7 O1 3_556 2.07(3) 2.760(3) 162.5(14) yes

loop_
_geom_torsion_atom_site_label_1
_geom_torsion_atom_site_label_2
_geom_torsion_atom_site_label_3
_geom_torsion_atom_site_label_4
_geom_torsion
O1 P1 O2 C1 -179.45(14)
O4 P1 O2 C1 -55.2(2)
O3 P1 O2 C1 54.53(15)
O1 P1 O3 C5 -179.83(13)
O4 P1 O3 C5 54.56(14)
O2 P1 O3 C5 -54.96(14)
O1 P1 O4 C3 178.71(13)
O3 P1 O4 C3 -54.84(14)
O2 P1 O4 C3 54.71(14)
P1 O2 C1 C2 61.4(2)
P1 O2 C1 C6 -60.9(2)
O2 C1 C2 O5 176.8(2)
C6 C1 C2 O5 -64.1(2)
O2 C1 C2 C3 -63.5(2)
C6 C1 C2 C3 55.6(2)
P1 O4 C3 C4 60.6(2)
P1 O4 C3 C2 -61.1(2)
O5 C2 C3 O4 -178.6(2)
C1 C2 C3 O4 63.5(2)
O5 C2 C3 C4 61.7(2)
C1 C2 C3 C4 -56.2(2)
O4 C3 C4 O7 62.8(2)
C2 C3 C4 O7 -178.3(2)
O4 C3 C4 C5 -61.6(2)
C2 C3 C4 C5 57.3(2)
P1 O3 C5 C4 -60.1(2)
P1 O3 C5 C6 61.9(2)
O7 C4 C5 O3 -62.7(2)
C3 C4 C5 O3 61.4(2)
O7 C4 C5 C6 178.5(2)
C3 C4 C5 C6 -57.4(2)
O2 C1 C6 O6 -172.7(2)
C2 C1 C6 O6 68.6(2)
O2 C1 C6 C5 63.3(2)
C2 C1 C6 C5 -55.3(2)
O3 C5 C6 O6 171.4(2)
C4 C5 C6 O6 -69.0(2)
O3 C5 C6 C1 -63.8(2)
C4 C5 C6 C1 55.9(2)

loop_
_cod_related_entry_id
_cod_related_entry_database
_cod_related_entry_code
1 ChemSpider 9313872
